data_4109968
loop_
_publ_author_name
'Christopher R. Graves'
'Brian L. Scott'
'David E. Morris'
'Jaqueline L. Kiplinger'

_publ_contact_author_address
;
Los Alamos National Laboratory
Los Alamos, NM 87545
USA
;
_publ_contact_author_email kiplinger@lanl.gov
_publ_contact_author_fax '+1 505 667 9905'
_publ_contact_author_name 'Jaqueline L. Kiplinger'
_publ_contact_author_phone '+1 505 665 9553'
_publ_section_title
;
 Facile Access to Pentavalent Uranium Organometallics: One-Electron
 Oxidation of Uranium(IV) Imido Complexes with Copper(I) Salts
;
_journal_name_full 'Journal of the American Chemical Society'
_journal_page_first 11914
_journal_page_last 11915
_journal_paper_doi 10.1021/ja074889w
_journal_volume 129
_journal_year 2007
_chemical_formula_sum 'C41 H73 I N U'
_chemical_formula_weight 944.93
_chemical_name_systematic
; 
 ? 
;
_space_group_IT_number 11
_symmetry_cell_setting monoclinic
_symmetry_space_group_name_Hall '-P 2yb'
_symmetry_space_group_name_H-M 'P 1 21/m 1'
_atom_sites_solution_hydrogens geom
_atom_sites_solution_primary direct
_atom_sites_solution_secondary difmap
_audit_creation_method SHELXL-97
_cell_angle_alpha 90.00
_cell_angle_beta 103.9870(10)
_cell_angle_gamma 90.00
_cell_formula_units_Z 2
_cell_length_a 11.4776(9)
_cell_length_b 13.8658(11)
_cell_length_c 13.1682(10)
_cell_measurement_temperature 141(2)
_cell_volume 2033.5(3)
_computing_cell_refinement 'SAINT+, v. 7.06 (Bruker AXS, 2001)'
_computing_data_collection 'APEX II, v. 1.08 (Bruker AXS, 2003)'
_computing_data_reduction 'SAINT+, v. 7.06 (Bruker AXS, 2001)'
_computing_molecular_graphics 'SHELXTL, v. 6.10, (Bruker AXS, 2000)'
_computing_publication_material 'SHELXTL, v. 6.10, (Bruker AXS, 2000)'
_computing_structure_refinement 'SHELXL-97 (Sheldrick, 1997)'
_computing_structure_solution 'SHELXS-97 (Sheldrick, 1990)'
_diffrn_ambient_temperature 141(2)
_diffrn_measured_fraction_theta_full 1.000
_diffrn_measured_fraction_theta_max 0.999
_diffrn_measurement_device_type 'Bruker D8 with APEXII CCD'
_diffrn_measurement_method '\w scans'
_diffrn_radiation_monochromator graphite
_diffrn_radiation_source 'fine-focus sealed tube'
_diffrn_radiation_type MoK\a
_diffrn_radiation_wavelength 0.71073
_diffrn_reflns_av_R_equivalents 0.0741
_diffrn_reflns_av_sigmaI/netI 0.0563
_diffrn_reflns_limit_h_max 14
_diffrn_reflns_limit_h_min -14
_diffrn_reflns_limit_k_max 17
_diffrn_reflns_limit_k_min -17
_diffrn_reflns_limit_l_max 16
_diffrn_reflns_limit_l_min -16
_diffrn_reflns_number 21556
_diffrn_reflns_theta_full 25.00
_diffrn_reflns_theta_max 26.99
_diffrn_reflns_theta_min 1.59
_diffrn_standards_decay_% 0
_diffrn_standards_interval_count 0
_diffrn_standards_interval_time 0
_diffrn_standards_number 0
_exptl_absorpt_coefficient_mu 4.777
_exptl_absorpt_correction_T_max 0.8319
_exptl_absorpt_correction_T_min 0.3935
_exptl_absorpt_correction_type multi-scan
_exptl_absorpt_process_details 'SADABS 2.03 (Sheldrick, 2001)'
_exptl_crystal_colour dark
_exptl_crystal_density_diffrn 1.543
_exptl_crystal_description 'rectangular plate'
_exptl_crystal_F_000 942
_exptl_crystal_size_max 0.24
_exptl_crystal_size_mid 0.12
_exptl_crystal_size_min 0.04
_refine_diff_density_max 1.616
_refine_diff_density_min -1.452
_refine_diff_density_rms 0.153
_refine_ls_extinction_method none
_refine_ls_goodness_of_fit_ref 0.999
_refine_ls_hydrogen_treatment constr
_refine_ls_matrix_type full
_refine_ls_number_parameters 208
_refine_ls_number_reflns 4622
_refine_ls_number_restraints 0
_refine_ls_restrained_S_all 0.999
_refine_ls_R_factor_all 0.0462
_refine_ls_R_factor_gt 0.0358
_refine_ls_shift/su_max 0.000
_refine_ls_shift/su_mean 0.000
_refine_ls_structure_factor_coef Fsqd
_refine_ls_weighting_details 'calc w=1/[\s^2^(Fo^2^)+(0.0484P)^2^+0.0000P] where P=(Fo^2^+2Fc^2^)/3'
_refine_ls_weighting_scheme calc
_refine_ls_wR_factor_gt 0.0857
_refine_ls_wR_factor_ref 0.0901
_reflns_number_gt 3855
_reflns_number_total 4622
_reflns_threshold_expression >2sigma(I)
_cod_data_source_file ja074889wsi20070817_025549_2.cif
_cod_data_source_block apx412s
_cod_original_sg_symbol_H-M 'P 21/m'
_cod_database_code 4109968

loop_
_symmetry_equiv_pos_as_xyz
'x, y, z'
'-x, y+1/2, -z'
'-x, -y, -z'
'x, -y-1/2, z'

loop_
_atom_site_label
_atom_site_type_symbol
_atom_site_fract_x
_atom_site_fract_y
_atom_site_fract_z
_atom_site_U_iso_or_equiv
_atom_site_adp_type
_atom_site_occupancy
_atom_site_symmetry_multiplicity
_atom_site_calc_flag
_atom_site_refinement_flags
U1 U 0.18511(2) 0.2500 0.342163(19) 0.01423(9) Uani 1 2 d S
I1 I 0.44321(4) 0.2500 0.46476(4) 0.02816(13) Uani 1 2 d S
N1 N 0.1114(5) 0.2500 0.4631(4) 0.0157(12) Uani 1 2 d S
C1 C 0.2503(5) 0.0578(4) 0.3460(4) 0.0272(12) Uani 1 1 d .
C2 C 0.2918(5) 0.0929(4) 0.2608(5) 0.0292(13) Uani 1 1 d .
C3 C 0.1921(5) 0.1168(4) 0.1798(4) 0.0251(12) Uani 1 1 d .
C4 C 0.0879(5) 0.0957(4) 0.2125(4) 0.0246(12) Uani 1 1 d .
C5 C 0.1231(5) 0.0584(4) 0.3157(4) 0.0244(12) Uani 1 1 d .
C6 C 0.3235(6) 0.0081(5) 0.4422(5) 0.0422(16) Uani 1 1 d .
H6A H 0.3298 -0.0593 0.4278 0.063 Uiso 1 1 calc R
H6B H 0.2850 0.0159 0.4988 0.063 Uiso 1 1 calc R
H6C H 0.4023 0.0361 0.4612 0.063 Uiso 1 1 calc R
C7 C 0.4210(6) 0.0895(5) 0.2517(6) 0.052(2) Uani 1 1 d .
H7A H 0.4738 0.0867 0.3203 0.078 Uiso 1 1 calc R
H7B H 0.4382 0.1463 0.2162 0.078 Uiso 1 1 calc R
H7C H 0.4326 0.0333 0.2126 0.078 Uiso 1 1 calc R
C8 C 0.1962(8) 0.1343(5) 0.0678(5) 0.059(2) Uani 1 1 d .
H8A H 0.1927 0.0737 0.0319 0.089 Uiso 1 1 calc R
H8B H 0.2694 0.1669 0.0661 0.089 Uiso 1 1 calc R
H8C H 0.1289 0.1735 0.0340 0.089 Uiso 1 1 calc R
C9 C -0.0365(5) 0.0909(5) 0.1414(5) 0.0414(16) Uani 1 1 d .
H9A H -0.0383 0.0433 0.0881 0.062 Uiso 1 1 calc R
H9B H -0.0575 0.1527 0.1093 0.062 Uiso 1 1 calc R
H9C H -0.0930 0.0736 0.1814 0.062 Uiso 1 1 calc R
C10 C 0.0432(6) 0.0135(4) 0.3794(5) 0.0373(15) Uani 1 1 d .
H10A H -0.0390 0.0168 0.3405 0.056 Uiso 1 1 calc R
H10B H 0.0526 0.0480 0.4441 0.056 Uiso 1 1 calc R
H10C H 0.0656 -0.0527 0.3938 0.056 Uiso 1 1 calc R
C11 C 0.0386(6) 0.2500 0.5360(5) 0.0175(15) Uani 1 2 d S
C12 C 0.0907(6) 0.2500 0.6472(5) 0.0193(15) Uani 1 2 d S
C13 C 0.0146(7) 0.2500 0.7157(5) 0.0219(16) Uani 1 2 d S
H13 H 0.0496 0.2500 0.7872 0.026 Uiso 1 2 calc SR
C14 C -0.1076(6) 0.2500 0.6844(5) 0.0167(14) Uani 1 2 d S
C15 C -0.1572(6) 0.2500 0.5775(6) 0.0190(15) Uani 1 2 d S
H15 H -0.2404 0.2500 0.5545 0.023 Uiso 1 2 calc SR
C16 C -0.0901(6) 0.2500 0.5024(5) 0.0169(14) Uani 1 2 d S
C17 C 0.2265(7) 0.2500 0.6945(6) 0.0274(18) Uani 1 2 d S
C18 C 0.2814(5) 0.1576(5) 0.6610(4) 0.0337(14) Uani 1 1 d .
H18A H 0.2518 0.1025 0.6912 0.050 Uiso 1 1 calc R
H18B H 0.3673 0.1603 0.6849 0.050 Uiso 1 1 calc R
H18C H 0.2594 0.1523 0.5861 0.050 Uiso 1 1 calc R
C19 C 0.2573(7) 0.2500 0.8139(6) 0.043(3) Uani 1 2 d S
H19A H 0.2402 0.3123 0.8386 0.065 Uiso 0.50 1 calc PR
H19B H 0.3410 0.2357 0.8402 0.065 Uiso 0.50 1 calc PR
H19C H 0.2101 0.2020 0.8381 0.065 Uiso 0.50 1 calc PR
C20 C -0.1814(7) 0.2500 0.7684(6) 0.0231(16) Uani 1 2 d S
C21 C -0.1520(5) 0.1594(4) 0.8369(4) 0.0296(13) Uani 1 1 d .
H21A H -0.0667 0.1551 0.8645 0.044 Uiso 1 1 calc R
H21B H -0.1799 0.1033 0.7954 0.044 Uiso 1 1 calc R
H21C H -0.1910 0.1633 0.8935 0.044 Uiso 1 1 calc R
C22 C -0.3185(7) 0.2500 0.7203(6) 0.0271(18) Uani 1 2 d S
H22A H -0.3601 0.2424 0.7749 0.041 Uiso 0.50 1 calc PR
H22B H -0.3388 0.1977 0.6715 0.041 Uiso 0.50 1 calc PR
H22C H -0.3415 0.3100 0.6846 0.041 Uiso 0.50 1 calc PR
C23 C -0.1677(6) 0.2500 0.3879(5) 0.0178(15) Uani 1 2 d S
C24 C -0.0959(6) 0.2500 0.3036(5) 0.0213(16) Uani 1 2 d S
H24A H -0.0586 0.3118 0.3022 0.032 Uiso 0.50 1 calc PR
H24B H -0.1489 0.2373 0.2365 0.032 Uiso 0.50 1 calc PR
H24C H -0.0352 0.2009 0.3192 0.032 Uiso 0.50 1 calc PR
C25 C -0.2477(5) 0.1603(4) 0.3683(4) 0.0235(12) Uani 1 1 d .
H25A H -0.2884 0.1572 0.2955 0.035 Uiso 1 1 calc R
H25B H -0.3057 0.1638 0.4098 0.035 Uiso 1 1 calc R
H25C H -0.1991 0.1037 0.3871 0.035 Uiso 1 1 calc R

loop_
_atom_site_aniso_label
_atom_site_aniso_U_11
_atom_site_aniso_U_22
_atom_site_aniso_U_33
_atom_site_aniso_U_23
_atom_site_aniso_U_13
_atom_site_aniso_U_12
U1 0.01351(14) 0.01537(14) 0.01428(13) 0.000 0.00429(9) 0.000
I1 0.0197(3) 0.0394(3) 0.0248(3) 0.000 0.0043(2) 0.000
N1 0.013(3) 0.013(3) 0.019(3) 0.000 0.002(2) 0.000
C1 0.024(3) 0.019(3) 0.038(3) -0.006(2) 0.008(2) 0.004(2)
C2 0.028(3) 0.024(3) 0.040(3) -0.010(3) 0.018(3) -0.004(2)
C3 0.035(3) 0.018(3) 0.026(3) -0.008(2) 0.017(3) -0.004(2)
C4 0.032(3) 0.013(3) 0.027(3) -0.007(2) 0.005(2) 0.001(2)
C5 0.031(3) 0.014(3) 0.030(3) -0.001(2) 0.011(2) -0.001(2)
C6 0.041(4) 0.026(3) 0.053(4) 0.009(3) -0.002(3) 0.010(3)
C7 0.032(4) 0.055(5) 0.075(5) -0.033(4) 0.028(4) -0.003(3)
C8 0.117(7) 0.038(4) 0.038(4) -0.012(3) 0.048(4) -0.016(4)
C9 0.039(4) 0.040(4) 0.039(4) -0.020(3) -0.002(3) 0.011(3)
C10 0.052(4) 0.018(3) 0.052(4) -0.004(3) 0.032(3) -0.008(3)
C11 0.018(4) 0.016(4) 0.020(4) 0.000 0.007(3) 0.000
C12 0.015(4) 0.027(4) 0.015(3) 0.000 0.003(3) 0.000
C13 0.026(4) 0.028(4) 0.010(3) 0.000 0.000(3) 0.000
C14 0.023(4) 0.014(3) 0.016(3) 0.000 0.010(3) 0.000
C15 0.015(4) 0.018(4) 0.025(4) 0.000 0.006(3) 0.000
C16 0.022(4) 0.017(4) 0.011(3) 0.000 0.003(3) 0.000
C17 0.021(4) 0.042(5) 0.020(4) 0.000 0.006(3) 0.000
C18 0.019(3) 0.052(4) 0.030(3) 0.015(3) 0.004(2) 0.011(3)
C19 0.014(4) 0.093(8) 0.023(4) 0.000 0.007(3) 0.000
C20 0.024(4) 0.027(4) 0.019(4) 0.000 0.008(3) 0.000
C21 0.031(3) 0.038(3) 0.022(3) 0.006(2) 0.011(2) 0.001(3)
C22 0.025(4) 0.041(5) 0.020(4) 0.000 0.013(3) 0.000
C23 0.011(3) 0.016(4) 0.024(4) 0.000 -0.001(3) 0.000
C24 0.022(4) 0.030(4) 0.011(3) 0.000 0.004(3) 0.000
C25 0.021(3) 0.029(3) 0.022(3) -0.003(2) 0.006(2) -0.003(2)

loop_
_atom_type_symbol
_atom_type_description
_atom_type_scat_dispersion_real
_atom_type_scat_dispersion_imag
_atom_type_scat_source
C C 0.0033 0.0016 'International Tables Vol C Tables 4.2.6.8 and 6.1.1.4'
H H 0.0000 0.0000 'International Tables Vol C Tables 4.2.6.8 and 6.1.1.4'
N N 0.0061 0.0033 'International Tables Vol C Tables 4.2.6.8 and 6.1.1.4'
I I -0.4742 1.8119 'International Tables Vol C Tables 4.2.6.8 and 6.1.1.4'
U U -9.6767 9.6646 'International Tables Vol C Tables 4.2.6.8 and 6.1.1.4'

loop_
_geom_angle_atom_site_label_1
_geom_angle_atom_site_label_2
_geom_angle_atom_site_label_3
_geom_angle
_geom_angle_site_symmetry_1
_geom_angle_site_symmetry_3
N1 U1 C5 87.36(12) . .
N1 U1 C5 87.36(12) . 4_565
C5 U1 C5 149.9(2) . 4_565
N1 U1 C1 98.74(12) . 4_565
C5 U1 C1 173.59(15) . 4_565
C5 U1 C1 29.79(16) 4_565 4_565
N1 U1 C1 98.74(12) . .
C5 U1 C1 29.79(16) . .
C5 U1 C1 173.59(15) 4_565 .
C1 U1 C1 149.1(2) 4_565 .
N1 U1 C4 107.86(15) . .
C5 U1 C4 29.60(15) . .
C5 U1 C4 127.51(17) 4_565 .
C1 U1 C4 144.60(16) 4_565 .
C1 U1 C4 48.68(16) . .
N1 U1 C4 107.86(15) . 4_565
C5 U1 C4 127.51(17) . 4_565
C5 U1 C4 29.60(15) 4_565 4_565
C1 U1 C4 48.68(16) 4_565 4_565
C1 U1 C4 144.60(16) . 4_565
C4 U1 C4 99.9(2) . 4_565
N1 U1 C2 127.83(12) . .
C5 U1 C2 48.08(15) . .
C5 U1 C2 144.78(16) 4_565 .
C1 U1 C2 127.45(17) 4_565 .
C1 U1 C2 29.09(16) . .
C4 U1 C2 47.61(16) . .
C4 U1 C2 120.18(17) 4_565 .
N1 U1 C2 127.83(12) . 4_565
C5 U1 C2 144.78(16) . 4_565
C5 U1 C2 48.08(16) 4_565 4_565
C1 U1 C2 29.09(16) 4_565 4_565
C1 U1 C2 127.45(16) . 4_565
C4 U1 C2 120.18(17) . 4_565
C4 U1 C2 47.61(16) 4_565 4_565
C2 U1 C2 100.5(2) . 4_565
N1 U1 C3 134.59(13) . .
C5 U1 C3 47.96(15) . .
C5 U1 C3 125.86(16) 4_565 .
C1 U1 C3 125.70(16) 4_565 .
C1 U1 C3 47.98(16) . .
C4 U1 C3 28.67(15) . .
C4 U1 C3 96.76(16) 4_565 .
C2 U1 C3 28.63(16) . .
C2 U1 C3 97.00(16) 4_565 .
N1 U1 C3 134.59(12) . 4_565
C5 U1 C3 125.86(16) . 4_565
C5 U1 C3 47.96(15) 4_565 4_565
C1 U1 C3 47.98(16) 4_565 4_565
C1 U1 C3 125.70(16) . 4_565
C4 U1 C3 96.76(16) . 4_565
C4 U1 C3 28.67(15) 4_565 4_565
C2 U1 C3 97.00(16) . 4_565
C2 U1 C3 28.63(16) 4_565 4_565
C3 U1 C3 81.1(2) . 4_565
N1 U1 I1 97.20(16) . .
C5 U1 I1 105.01(12) . .
C5 U1 I1 105.01(12) 4_565 .
C1 U1 I1 76.32(12) 4_565 .
C1 U1 I1 76.32(12) . .
C4 U1 I1 121.52(11) . .
C4 U1 I1 121.52(11) 4_565 .
C2 U1 I1 75.14(12) . .
C2 U1 I1 75.14(12) 4_565 .
C3 U1 I1 101.56(12) . .
C3 U1 I1 101.56(12) 4_565 .
C11 N1 U1 169.7(5) . .
C2 C1 C5 107.3(5) . .
C2 C1 C6 126.9(5) . .
C5 C1 C6 124.5(5) . .
C2 C1 U1 78.1(3) . .
C5 C1 U1 74.5(3) . .
C6 C1 U1 123.4(4) . .
C3 C2 C1 108.5(5) . .
C3 C2 C7 125.5(6) . .
C1 C2 C7 125.3(6) . .
C3 C2 U1 76.0(3) . .
C1 C2 U1 72.8(3) . .
C7 C2 U1 125.1(4) . .
C4 C3 C2 108.5(5) . .
C4 C3 C8 124.6(6) . .
C2 C3 C8 124.8(6) . .
C4 C3 U1 73.9(3) . .
C2 C3 U1 75.3(3) . .
C8 C3 U1 130.2(4) . .
C3 C4 C5 107.8(5) . .
C3 C4 C9 124.8(5) . .
C5 C4 C9 125.9(5) . .
C3 C4 U1 77.5(3) . .
C5 C4 U1 73.4(3) . .
C9 C4 U1 126.2(4) . .
C4 C5 C1 107.9(5) . .
C4 C5 C10 127.5(5) . .
C1 C5 C10 124.1(5) . .
C4 C5 U1 77.0(3) . .
C1 C5 U1 75.7(3) . .
C10 C5 U1 119.9(3) . .
N1 C11 C16 121.5(6) . .
N1 C11 C12 121.3(6) . .
C16 C11 C12 117.2(6) . .
C13 C12 C11 118.9(6) . .
C13 C12 C17 118.1(6) . .
C11 C12 C17 123.0(6) . .
C14 C13 C12 124.2(6) . .
C13 C14 C15 116.6(6) . .
C13 C14 C20 119.0(6) . .
C15 C14 C20 124.4(6) . .
C14 C15 C16 124.1(7) . .
C15 C16 C11 119.0(6) . .
C15 C16 C23 113.8(6) . .
C11 C16 C23 127.2(6) . .
C19 C17 C12 112.2(6) . .
C19 C17 C18 106.6(4) . .
C12 C17 C18 109.3(4) . .
C19 C17 C18 106.6(4) . 4_565
C12 C17 C18 109.3(4) . 4_565
C18 C17 C18 112.8(6) . 4_565
C21 C20 C21 109.8(6) 4_565 .
C21 C20 C22 107.4(4) 4_565 .
C21 C20 C22 107.4(4) . .
C21 C20 C14 109.8(4) 4_565 .
C21 C20 C14 109.8(4) . .
C22 C20 C14 112.7(6) . .
C25 C23 C25 108.7(6) . 4_565
C25 C23 C24 106.4(4) . .
C25 C23 C24 106.4(4) 4_565 .
C25 C23 C16 110.1(4) . .
C25 C23 C16 110.1(4) 4_565 .
C24 C23 C16 114.8(5) . .

loop_
_geom_bond_atom_site_label_1
_geom_bond_atom_site_label_2
_geom_bond_distance
_geom_bond_site_symmetry_2
U1 N1 1.975(6) .
U1 C5 2.750(5) .
U1 C5 2.750(5) 4_565
U1 C1 2.765(5) 4_565
U1 C1 2.765(5) .
U1 C4 2.796(5) .
U1 C4 2.796(5) 4_565
U1 C2 2.833(5) .
U1 C2 2.833(5) 4_565
U1 C3 2.842(5) .
U1 C3 2.842(5) 4_565
U1 I1 3.0116(6) .
N1 C11 1.418(8) .
C1 C2 1.408(8) .
C1 C5 1.418(8) .
C1 C6 1.507(8) .
C2 C3 1.403(8) .
C2 C7 1.517(8) .
C3 C4 1.396(7) .
C3 C8 1.506(8) .
C4 C5 1.417(7) .
C4 C9 1.509(8) .
C5 C10 1.518(7) .
C11 C16 1.436(9) .
C11 C12 1.442(9) .
C12 C13 1.400(10) .
C12 C17 1.532(10) .
C13 C14 1.362(10) .
C14 C15 1.385(10) .
C14 C20 1.548(9) .
C15 C16 1.392(9) .
C16 C23 1.555(9) .
C17 C19 1.527(11) .
C17 C18 1.539(7) .
C17 C18 1.539(7) 4_565
C20 C21 1.535(7) 4_565
C20 C21 1.535(7) .
C20 C22 1.547(10) .
C23 C25 1.530(6) .
C23 C25 1.530(6) 4_565
C23 C24 1.535(9) .
